data_1557432
loop_
_publ_author_name
'Arpalahti, Jorma'
'Sillanpaa, Reijo'
'Barnham, Kevin J.'
'Sadler, Peter J.'

_publ_section_title
;
 X-Ray Crystal Structure Determination and Spectroscopic Characterization
 of trans-Diamminedihydroxoplatinum(II) Dihydrate
;
_journal_name_full 'Acta Chemica Scandinavica'
_journal_page_first 181
_journal_page_last 184
_journal_paper_doi 10.3891/acta.chem.scand.50-0181
_journal_volume 50
_journal_year 1996
_chemical_formula_structural
;
trans-{Pt(OH)2(NH3)2}.2H2O
;
_chemical_formula_sum 'H12 N2 O4 Pt'
_chemical_formula_weight 299.20
_chemical_name_common
;
trans-Diamminedihydroxoplatinum(II) Dihydrate
;
_space_group_IT_number 14
_space_group_name_Hall '-P 2yab'
_space_group_name_H-M_alt 'P 1 21/a 1'
_symmetry_cell_setting monoclinic
_symmetry_Int_Tables_number 14
_symmetry_space_group_name_Hall '-P 2yab'
_symmetry_space_group_name_H-M 'P 1 21/a 1'
_cell_angle_alpha 90.
_cell_angle_beta 106.922(4)
_cell_angle_gamma 90.
_cell_formula_units_Z 4
_cell_length_a 9.5811(6)
_cell_length_b 4.4350(6)
_cell_length_c 15.5616(6)
_cell_volume 632.62(10)
_diffrn_ambient_temperature 296
_diffrn_radiation_probe x-ray
_diffrn_radiation_type MoK\a
_diffrn_radiation_wavelength 0.71069
_exptl_absorpt_coefficient_mu 22.348
_exptl_crystal_density_diffrn 3.141
_refine_ls_number_parameters 68
_refine_ls_number_reflns 544
_refine_ls_R_factor_gt 0.031
_refine_ls_wR_factor_gt 0.048
_cod_data_source_file Acta-Chem-Scand-1996-50-181.cif
_cod_data_source_block 1
_cod_original_cell_volume 632.62
_cod_original_sg_symbol_H-M 'P 21/a'
_cod_database_code 1557432

loop_
_space_group_symop_id
_space_group_symop_operation_xyz
1 x,y,z
2 1/2-x,1/2+y,-z
3 -x,-y,-z
4 1/2+x,1/2-y,z

loop_
_atom_site_label
_atom_site_type_symbol
_atom_site_thermal_displace_type
_atom_site_fract_x
_atom_site_fract_y
_atom_site_fract_z
_atom_site_occupancy
_atom_site_U_iso_or_equiv
_atom_site_calc_flag
_atom_site_refinement_flags
_atom_site_disorder_assembly
_atom_site_disorder_group
Pt1 Pt Uiso 0.00000 0.00000 0.50000 1.000 0.0180(9) . . . .
Pt2 Pt Uiso 0.00000 0.00000 0.00000 1.000 0.0162(9) . . . .
O1 O Uiso 0.214(2) 0.088(4) 0.4500(10) 1.000 0.018(8) . . . .
N1 N Uiso 0.013(2) 0.270(5) 0.6100(10) 1.000 0.023(11) . . . .
O2 O Uiso 0.173(2) -0.061(3) -0.0460(10) 1.000 0.015(9) . . . .
N2 N Uiso 0.091(2) -0.262(6) 0.1110(10) 1.000 0.025(13) . . . .
O3 O Uiso -0.289(2) 0.319(6) 0.2940(10) 1.000 0.063(13) . . . .
O4 O Uiso 0.076(2) -0.276(7) -0.2070(10) 1.000 0.063(13) . . . .

loop_
_atom_type_symbol
_atom_type_description
_atom_type_scat_dispersion_real
_atom_type_scat_dispersion_imag
_atom_type_scat_source
N N 0.0061 0.0033 ' International Tables Vol C Tables 4.2.6.8 and 6.1.1.4'
O O 0.0106 0.0060 ' International Tables Vol C Tables 4.2.6.8 and 6.1.1.4'
Pt Pt -1.7033 8.3905 ' International Tables Vol C Tables 4.2.6.8 and 6.1.1.4'

loop_
_geom_angle_atom_site_label_1
_geom_angle_atom_site_label_2
_geom_angle_atom_site_label_3
_geom_angle
_geom_angle_site_symmetry_1
_geom_angle_site_symmetry_2
_geom_angle_site_symmetry_3
_geom_angle_publ_flag
O1 Pt1 N1 108.7(7) . . . yes
O1 Pt1 O1 180.00 . . 3_556 yes
O1 Pt1 N1 71.3(7) . . 3_556 yes
O1 Pt1 N1 71.3(7) 3_556 . . yes
N1 Pt1 N1 180.00 . . 3_556 yes
O1 Pt1 N1 108.7(7) 3_556 . 3_556 yes
O2 Pt2 N2 91.8(7) . . . yes
O2 Pt2 O2 180.00 . . 3_555 yes
O2 Pt2 N2 88.2(7) . . 3_555 yes
O2 Pt2 N2 88.2(7) 3_555 . . yes
N2 Pt2 N2 180.00 . . 3_555 yes
O2 Pt2 N2 91.8(7) 3_555 . 3_555 yes

loop_
_geom_bond_atom_site_label_1
_geom_bond_atom_site_label_2
_geom_bond_distance
_geom_bond_site_symmetry_1
_geom_bond_site_symmetry_2
_geom_bond_publ_flag
Pt1 O1 2.427(19) . . yes
Pt1 N1 2.063(18) . . yes
Pt1 O1 2.427(19) . 3_556 yes
Pt1 N1 2.063(18) . 3_556 yes
Pt2 O2 2.006(19) . . yes
Pt2 N2 2.05(2) . . yes
Pt2 O2 2.006(19) . 3_555 yes
Pt2 N2 2.05(2) . 3_555 yes
